data_1544853
loop_
_publ_author_name
'Khobaer, T.M.'
'Kuribayashi, T.'
'Komatsu, K.'
'Kudoh, Y.'

_publ_section_title
;
 The partially dehydrated structure of natural heulandite: An in situ high
 temperature single crystal X-ray diffraction study Sample: 100 C
;
_journal_name_full 'Journal of Mineralogical and Petrological Sciences'
_journal_page_first 61
_journal_page_last 76
_journal_volume 103
_journal_year 2008
_chemical_formula_sum 'Al9.21 Ca3.64 H50.4 K0.4 Na1.14 O97.2 Si26.88 Sr0.21'
_chemical_name_common (Na1.14K0.40Ca3.64Sr0.21)(Al9.21Si26.88)O72*25.2H2O
_chemical_name_mineral 'natural heulandite at 100 C'
_space_group_IT_number 12
_space_group_name_H-M_alt 'C 1 2/m 1'
_symmetry_space_group_name_Hall '-C 2y'
_symmetry_space_group_name_H-M 'C 1 2/m 1'
_cell_angle_alpha 90
_cell_angle_beta 116.41(2)
_cell_angle_gamma 90
_cell_formula_units_Z 4
_cell_length_a 17.694(5)
_cell_length_b 17.801(4)
_cell_length_c 7.433(3)
_cell_volume 2096.8(12)
_cod_data_source_file heulandite_100C.cif
_cod_data_source_block heulandite_100C
_cod_original_formula_sum 'Na1.14 K0.40 Ca3.64 Sr0.21 Al9.21 Si26.88 O97.2 H50.4'
_cod_database_code 1544853

loop_
_space_group_symop_operation_xyz
'x, y, z'
'-x, -y, -z'
'-x, y, -z'
'x, -y, z'
'x+1/2, y+1/2, z'
'-x+1/2, -y+1/2, -z'
'-x+1/2, y+1/2, -z'
'x+1/2, -y+1/2, z'

loop_
_atom_site_label
_atom_site_occupancy
_atom_site_fract_x
_atom_site_fract_y
_atom_site_fract_z
_atom_site_adp_type
_atom_site_U_iso_or_equiv
_atom_site_type_symbol
T1 0.7450 0.17940(10) 0.16830(10) 0.0935(3) Uiso 0.020300 Si
T2 0.7450 0.21000(10) 0.40960(10) 0.4990(3) Uiso 0.020000 Si
T3 0.7450 0.20980(10) 0.19050(10) 0.7193(3) Uiso 0.019500 Si
T4 0.7450 0.06460(10) 0.29750(10) 0.4108(3) Uiso 0.020200 Si
T5 0.7450 0.000000 0.2102(2) 0.000000 Uiso 0.020800 Si
O1 1.0 0.1957(5) 0.500000 0.4511(12) Uiso 0.035800 O
O2 1.0 0.2330(4) 0.1198(4) 0.6130(9) Uiso 0.040200 O
O3 1.0 0.1834(4) 0.1509(4) 0.8804(8) Uiso 0.038600 O
O4 1.0 0.2410(3) 0.1062(4) 0.2560(8) Uiso 0.035700 O
O5 1.0 0.000000 0.3233(6) 0.500000 Uiso 0.043000 O
O6 1.0 0.0822(3) 0.1554(4) 0.0605(8) Uiso 0.031300 O
O7 1.0 0.1298(4) 0.2355(5) 0.5528(10) Uiso 0.051800 O
O8 1.0 0.0098(4) 0.2651(4) 0.1864(9) Uiso 0.044300 O
O9 1.0 0.2092(3) 0.2536(4) 0.1693(9) Uiso 0.034200 O
O10 1.0 0.1128(3) 0.3739(4) 0.3967(8) Uiso 0.036100 O
Ca1 0.6200 0.1622(6) 0.000000 0.6793(12) Uiso 0.089000 Ca
Ca2 0.4600 0.0379(3) 0.500000 0.2235(10) Uiso 0.048600 Ca
K 0.1600 0.735(4) 0.000000 0.046(7) Uiso 0.053000 K
W1 0.7600 0.219(3) 0.500000 -0.029(4) Uiso 0.074000 O
W2 0.8400 0.075(2) 0.000000 0.864(5) Uiso 0.172000 O
W3 1.0 -0.0752(7) 0.5847(9) 0.0306(19) Uiso 0.112000 O
W4 1.0 0.000000 0.500000 0.500000 Uiso 0.088000 O
W6 0.6600 0.0924(15) 0.000000 0.2997(6) Uiso 0.146000 O
W7 0.2200 0.029(2) 0.092(3) 0.507(6) Uiso 0.073000 O
